data_7226053
loop_
_publ_author_name
'Wu, Qianqian'
'Wang, Zian'
'Li, Jiale'
'Qiu, Shuang'
'Cao, Duxia'
'Liu, Zhiqiang'
'Guan, Ruifang'

_publ_section_title
;
 3-hydroxyflavone derivatives synthesized by a new simple method as
 chemosensors for cyanide anions
;
_journal_name_full 'RSC Adv.'
_journal_paper_doi 10.1039/C6RA11415F
_journal_year 2016
_chemical_formula_moiety 'C19 H18 N2 O5'
_chemical_formula_sum 'C20 H18 N O5'
_chemical_formula_weight 352.35
_chemical_name_systematic
;
 ? 
;
_space_group_crystal_system triclinic
_space_group_IT_number 2
_space_group_name_Hall '-P 1'
_space_group_name_H-M_alt 'P -1'
_symmetry_space_group_name_Hall '-P 1'
_symmetry_space_group_name_H-M 'P -1'
_atom_sites_solution_hydrogens geom
_atom_sites_solution_primary direct
_atom_sites_solution_secondary difmap
_audit_creation_date 2015-04-14
_audit_creation_method
;
Olex2 1.2
(compiled 2015.01.26 svn.r3150 for OlexSys, GUI svn.r4998)
;
_audit_update_record
;
2016-05-02 deposited with the CCDC.
2016-07-25 downloaded from the CCDC.
;
_cell_angle_alpha 89.658(8)
_cell_angle_beta 82.561(8)
_cell_angle_gamma 76.168(8)
_cell_formula_units_Z 2
_cell_length_a 7.0399(7)
_cell_length_b 7.3275(7)
_cell_length_c 17.4123(17)
_cell_measurement_reflns_used 1708
_cell_measurement_temperature 293(2)
_cell_measurement_theta_max 26.1660
_cell_measurement_theta_min 3.7450
_cell_volume 864.53(15)
_computing_cell_refinement
;
CrysAlisPro, Agilent Technologies,
Version 1.171.37.35 (release 13-08-2014 CrysAlis171 .NET)
(compiled Aug 13 2014,18:06:01)
;
_computing_data_collection
;
CrysAlisPro, Agilent Technologies,
Version 1.171.37.35 (release 13-08-2014 CrysAlis171 .NET)
(compiled Aug 13 2014,18:06:01)
;
_computing_data_reduction
;
CrysAlisPro, Agilent Technologies,
Version 1.171.37.35 (release 13-08-2014 CrysAlis171 .NET)
(compiled Aug 13 2014,18:06:01)
;
_computing_molecular_graphics 'Olex2 (Dolomanov et al., 2009)'
_computing_publication_material 'Olex2 (Dolomanov et al., 2009)'
_computing_structure_refinement 'ShelXL (Sheldrick, 2008)'
_computing_structure_solution 'ShelXS (Sheldrick, 2008)'
_diffrn_ambient_temperature 293.15
_diffrn_detector 'CCD plate'
_diffrn_detector_area_resol_mean 16.0355
_diffrn_detector_type Eos
_diffrn_measured_fraction_theta_full 0.997
_diffrn_measured_fraction_theta_max 0.997
_diffrn_measurement_details
;
  1 omega  -52.00   42.00   1.0000   30.0000
omega____ theta____ kappa____ phi______ frames
    -       15.7007  -77.0000  120.0000 94

  2 omega  -11.00   83.00   1.0000   30.0000
omega____ theta____ kappa____ phi______ frames
    -       15.7007   77.0000 -120.0000 94

  3 omega  -52.00   32.00   1.0000   30.0000
omega____ theta____ kappa____ phi______ frames
    -       15.7007  -57.0000    0.0000 84

  4 omega  -25.00   22.00   1.0000   30.0000
omega____ theta____ kappa____ phi______ frames
    -      -16.7944  -99.0000   30.0000 47

  5 omega  -25.00   22.00   1.0000   30.0000
omega____ theta____ kappa____ phi______ frames
    -      -16.7944  -99.0000  -90.0000 47

  6 omega   -1.00   83.00   1.0000   30.0000
omega____ theta____ kappa____ phi______ frames
    -       15.7007   57.0000  150.0000 84

  7 omega   -3.00   85.00   1.0000   30.0000
omega____ theta____ kappa____ phi______ frames
    -       15.7007   37.0000   60.0000 88

  8 omega   35.00   88.00   1.0000   30.0000
omega____ theta____ kappa____ phi______ frames
    -       15.7007  178.0000  -30.0000 53
;
_diffrn_measurement_device 'four-circle diffractometer'
_diffrn_measurement_device_type 'Xcalibur, Eos, Gemini'
_diffrn_measurement_method '\w scans'
_diffrn_orient_matrix_UB_11 0.0387574000
_diffrn_orient_matrix_UB_12 -0.0388609000
_diffrn_orient_matrix_UB_13 -0.0376055000
_diffrn_orient_matrix_UB_21 0.0769200000
_diffrn_orient_matrix_UB_22 -0.0639853000
_diffrn_orient_matrix_UB_23 0.0156927000
_diffrn_orient_matrix_UB_31 -0.0594852000
_diffrn_orient_matrix_UB_32 -0.0658841000
_diffrn_orient_matrix_UB_33 0.0053267000
_diffrn_radiation_monochromator graphite
_diffrn_radiation_probe x-ray
_diffrn_radiation_type MoK\a
_diffrn_radiation_wavelength 0.71073
_diffrn_reflns_av_R_equivalents 0.0401
_diffrn_reflns_av_unetI/netI 0.0523
_diffrn_reflns_limit_h_max 8
_diffrn_reflns_limit_h_min -8
_diffrn_reflns_limit_k_max 9
_diffrn_reflns_limit_k_min -9
_diffrn_reflns_limit_l_max 21
_diffrn_reflns_limit_l_min -21
_diffrn_reflns_number 10358
_diffrn_reflns_theta_full 26.37
_diffrn_reflns_theta_max 26.37
_diffrn_reflns_theta_min 3.37
_diffrn_source 'Enhance (Mo) X-ray Source'
_exptl_absorpt_coefficient_mu 0.098
_exptl_absorpt_correction_T_max 1.00000
_exptl_absorpt_correction_T_min 0.88370
_exptl_absorpt_correction_type multi-scan
_exptl_absorpt_process_details
;
CrysAlisPro, Agilent Technologies,
Version 1.171.37.35 (release 13-08-2014 CrysAlis171 .NET)
(compiled Aug 13 2014,18:06:01)
Empirical absorption correction using spherical harmonics,
 implemented in SCALE3 ABSPACK scaling algorithm.
;
_exptl_crystal_density_diffrn 1.354
_exptl_crystal_density_method 'not measured'
_exptl_crystal_F_000 370
_exptl_crystal_size_max 0.42
_exptl_crystal_size_mid 0.18
_exptl_crystal_size_min 0.046
_refine_diff_density_max 0.178
_refine_diff_density_min -0.202
_refine_diff_density_rms 0.039
_refine_ls_extinction_method none
_refine_ls_goodness_of_fit_ref 1.013
_refine_ls_hydrogen_treatment constr
_refine_ls_matrix_type full
_refine_ls_number_parameters 238
_refine_ls_number_reflns 3519
_refine_ls_number_restraints 0
_refine_ls_restrained_S_all 1.013
_refine_ls_R_factor_all 0.0980
_refine_ls_R_factor_gt 0.0532
_refine_ls_shift/su_max 0.008
_refine_ls_shift/su_mean 0.001
_refine_ls_structure_factor_coef Fsqd
_refine_ls_weighting_details 'calc w=1/[\s^2^(Fo^2^)+(0.0611P)^2^+0.0164P] where P=(Fo^2^+2Fc^2^)/3'
_refine_ls_weighting_scheme calc
_refine_ls_wR_factor_gt 0.1203
_refine_ls_wR_factor_ref 0.1454
_reflns_number_gt 2096
_reflns_number_total 3519
_reflns_threshold_expression >2sigma(I)
_cod_data_source_file c6ra11415f2.cif
_cod_data_source_block 150413_ym_1
_cod_database_code 7226053
_chemical_oxdiff_formula 'C H N O'
_reflns_odcompleteness_completeness 99.74
_reflns_odcompleteness_iscentric 1
_reflns_odcompleteness_theta 26.32
_olex2_refinement_description
;
1. Fixed Uiso
 At 1.2 times of:
  All C(H) groups, All C(H,H) groups
 At 1.5 times of:
  All C(H,H,H) groups, All O(H) groups
2.a Secondary CH2 refined with riding coordinates:
 C18(H18A,H18B), C20(H20A,H20B)
2.b Aromatic/amide H refined with riding coordinates:
 C6(H6), C8(H8), C12(H12), C13(H13), C16(H16), C9(H9), C15(H15)
2.c Idealised Me refined as rotating group:
 C21(H21A,H21B,H21C), C1(H1A,H1B,H1C)
2.d Idealised tetrahedral OH refined as rotating group:
 O26(H26)
;
_olex2_date_sample_data_collection 2015-04-13
_olex2_submission_special_instructions 'No special instructions were received'

loop_
_space_group_symop_id
_space_group_symop_operation_xyz
1 'x, y, z'
2 '-x, -y, -z'

loop_
_atom_site_label
_atom_site_type_symbol
_atom_site_fract_x
_atom_site_fract_y
_atom_site_fract_z
_atom_site_U_iso_or_equiv
_atom_site_adp_type
_atom_site_occupancy
_atom_site_calc_flag
_atom_site_refinement_flags_posn
O1 O 0.70795(17) 0.66873(17) 0.02772(7) 0.0380(3) Uani 1 d .
C2 C 0.7758(2) 0.5284(3) 0.07757(11) 0.0346(5) Uani 1 d .
C4 C 0.8001(2) 0.2910(3) -0.02479(11) 0.0386(5) Uani 1 d .
O25 O 0.8387(2) 0.12236(19) -0.04607(8) 0.0546(4) Uani 1 d .
O26 O 0.8943(2) 0.20528(19) 0.10017(8) 0.0510(4) Uani 1 d .
H26 H 0.9470 0.1086 0.0747 0.076 Uiso 1 calc GR
C3 C 0.8236(3) 0.3445(3) 0.05203(11) 0.0363(5) Uani 1 d .
C5 C 0.7334(2) 0.4453(3) -0.07547(11) 0.0357(5) Uani 1 d .
C7 C 0.6581(3) 0.5667(3) -0.19843(12) 0.0449(5) Uani 1 d .
C10 C 0.6925(2) 0.6292(3) -0.04709(11) 0.0358(5) Uani 1 d .
C11 C 0.7878(3) 0.6039(3) 0.15305(11) 0.0363(5) Uani 1 d .
C6 C 0.7146(3) 0.4156(3) -0.15337(12) 0.0446(5) Uani 1 d .
H6 H 0.7403 0.2941 -0.1741 0.054 Uiso 1 calc R
C8 C 0.6181(3) 0.7511(3) -0.16966(12) 0.0490(5) Uani 1 d .
H8 H 0.5808 0.8515 -0.2018 0.059 Uiso 1 calc R
C12 C 0.7733(3) 0.7962(3) 0.16439(11) 0.0430(5) Uani 1 d .
H12 H 0.7521 0.8757 0.1229 0.052 Uiso 1 calc R
N22 N 0.6420(3) 0.5355(4) -0.28032(12) 0.0620(6) Uani 1 d .
C13 C 0.7893(3) 0.8710(3) 0.23435(12) 0.0506(6) Uani 1 d .
H13 H 0.7821 0.9990 0.2387 0.061 Uiso 1 calc R
C16 C 0.8155(3) 0.4922(3) 0.21825(12) 0.0466(5) Uani 1 d .
H16 H 0.8265 0.3637 0.2133 0.056 Uiso 1 calc R
C9 C 0.6344(3) 0.7830(3) -0.09330(12) 0.0447(5) Uani 1 d .
H9 H 0.6071 0.9049 -0.0729 0.054 Uiso 1 calc R
C14 C 0.8165(3) 0.7594(3) 0.29994(12) 0.0489(6) Uani 1 d .
N17 N 0.8331(3) 0.8324(3) 0.37013(11) 0.0676(6) Uani 1 d .
O24 O 0.5862(3) 0.6722(3) -0.31910(10) 0.0926(6) Uani 1 d .
O23 O 0.6826(3) 0.3741(3) -0.30575(10) 0.0875(6) Uani 1 d .
C15 C 0.8268(3) 0.5667(3) 0.28923(12) 0.0506(6) Uani 1 d .
H15 H 0.8416 0.4880 0.3312 0.061 Uiso 1 calc R
C18 C 0.8624(5) 0.7109(4) 0.43681(14) 0.0876(9) Uani 1 d .
H18A H 0.9260 0.7680 0.4731 0.105 Uiso 1 calc R
H18B H 0.9500 0.5909 0.4194 0.105 Uiso 1 calc R
C20 C 0.8448(4) 1.0296(4) 0.38026(15) 0.0831(9) Uani 1 d .
H20A H 0.8028 1.0684 0.4342 0.100 Uiso 1 calc R
H20B H 0.7546 1.1096 0.3495 0.100 Uiso 1 calc R
C21 C 1.0486(5) 1.0572(4) 0.3570(2) 0.1126(12) Uani 1 d .
H21A H 1.0853 1.0328 0.3023 0.169 Uiso 1 calc GR
H21B H 1.1403 0.9722 0.3847 0.169 Uiso 1 calc GR
H21C H 1.0507 1.1843 0.3691 0.169 Uiso 1 calc GR
C1 C 0.6736(6) 0.6779(6) 0.47762(18) 0.1476(16) Uani 1 d .
H1A H 0.6058 0.6287 0.4413 0.221 Uiso 1 calc GR
H1B H 0.5919 0.7945 0.4999 0.221 Uiso 1 calc GR
H1C H 0.7019 0.5895 0.5179 0.221 Uiso 1 calc GR

loop_
_atom_site_aniso_label
_atom_site_aniso_U_11
_atom_site_aniso_U_22
_atom_site_aniso_U_33
_atom_site_aniso_U_23
_atom_site_aniso_U_13
_atom_site_aniso_U_12
O1 0.0421(8) 0.0324(7) 0.0397(8) 0.0026(6) -0.0088(6) -0.0075(6)
C2 0.0259(10) 0.0334(11) 0.0447(12) 0.0050(9) -0.0034(8) -0.0081(8)
C4 0.0253(10) 0.0352(11) 0.0539(13) -0.0033(10) -0.0016(8) -0.0062(8)
O25 0.0588(9) 0.0331(8) 0.0698(10) -0.0092(8) -0.0139(7) -0.0040(7)
O26 0.0587(10) 0.0322(8) 0.0579(9) 0.0033(7) -0.0102(7) -0.0015(7)
C3 0.0313(10) 0.0305(11) 0.0466(12) 0.0050(9) -0.0054(8) -0.0066(8)
C5 0.0252(10) 0.0375(11) 0.0442(12) -0.0021(9) -0.0036(8) -0.0077(8)
C7 0.0339(11) 0.0584(15) 0.0406(12) -0.0051(11) -0.0060(9) -0.0068(10)
C10 0.0257(10) 0.0394(11) 0.0430(12) 0.0010(9) -0.0038(8) -0.0095(8)
C11 0.0302(10) 0.0367(11) 0.0409(11) 0.0018(9) -0.0017(8) -0.0076(8)
C6 0.0312(11) 0.0472(13) 0.0527(13) -0.0097(11) -0.0034(9) -0.0048(10)
C8 0.0426(12) 0.0539(14) 0.0510(14) 0.0114(11) -0.0088(9) -0.0117(10)
C12 0.0476(12) 0.0360(11) 0.0440(12) 0.0033(10) -0.0068(9) -0.0067(9)
N22 0.0520(12) 0.0824(17) 0.0487(13) -0.0060(13) -0.0094(9) -0.0087(11)
C13 0.0618(14) 0.0392(12) 0.0500(13) -0.0025(11) -0.0116(10) -0.0082(10)
C16 0.0517(13) 0.0384(12) 0.0511(13) 0.0060(10) -0.0062(10) -0.0141(10)
C9 0.0435(12) 0.0408(12) 0.0502(13) 0.0034(10) -0.0097(9) -0.0092(10)
C14 0.0495(13) 0.0507(14) 0.0441(13) -0.0036(11) -0.0073(9) -0.0064(10)
N17 0.0918(15) 0.0644(14) 0.0461(12) -0.0034(11) -0.0184(10) -0.0129(12)
O24 0.1235(17) 0.0999(16) 0.0548(12) 0.0162(11) -0.0268(11) -0.0197(13)
O23 0.0940(14) 0.0920(15) 0.0651(12) -0.0286(11) -0.0235(9) 0.0076(11)
C15 0.0602(14) 0.0514(14) 0.0407(12) 0.0094(11) -0.0087(10) -0.0132(11)
C18 0.122(3) 0.091(2) 0.0487(16) -0.0014(16) -0.0259(16) -0.0159(19)
C20 0.113(2) 0.0617(18) 0.0651(17) -0.0189(15) -0.0302(15) 0.0076(16)
C21 0.122(3) 0.077(2) 0.151(3) -0.010(2) -0.049(2) -0.031(2)
C1 0.160(4) 0.199(5) 0.071(2) 0.023(3) 0.023(2) -0.038(3)

loop_
_atom_type_symbol
_atom_type_description
_atom_type_scat_dispersion_real
_atom_type_scat_dispersion_imag
_atom_type_scat_source
C C 0.0033 0.0016 'International Tables Vol C Tables 4.2.6.8 and 6.1.1.4'
H H 0.0000 0.0000 'International Tables Vol C Tables 4.2.6.8 and 6.1.1.4'
N N 0.0061 0.0033 'International Tables Vol C Tables 4.2.6.8 and 6.1.1.4'
O O 0.0106 0.0060 'International Tables Vol C Tables 4.2.6.8 and 6.1.1.4'

loop_
_geom_angle_atom_site_label_1
_geom_angle_atom_site_label_2
_geom_angle_atom_site_label_3
_geom_angle
C10 O1 C2 121.43(14)
O1 C2 C11 111.74(15)
C3 C2 O1 119.49(16)
C3 C2 C11 128.77(19)
O25 C4 C3 121.26(19)
O25 C4 C5 123.02(18)
C3 C4 C5 115.71(16)
C3 O26 H26 109.5
C2 C3 C4 122.29(18)
O26 C3 C2 120.00(17)
O26 C3 C4 117.71(16)
C10 C5 C4 119.41(17)
C10 C5 C6 118.24(19)
C6 C5 C4 122.31(18)
C6 C7 C8 122.14(19)
C6 C7 N22 119.3(2)
C8 C7 N22 118.6(2)
O1 C10 C5 121.52(18)
O1 C10 C9 116.29(17)
C5 C10 C9 122.18(18)
C12 C11 C2 120.87(18)
C12 C11 C16 116.10(17)
C16 C11 C2 123.03(17)
C5 C6 H6 120.3
C7 C6 C5 119.34(19)
C7 C6 H6 120.3
C7 C8 H8 120.3
C9 C8 C7 119.4(2)
C9 C8 H8 120.3
C11 C12 H12 118.9
C13 C12 C11 122.3(2)
C13 C12 H12 118.9
O24 N22 C7 118.3(2)
O24 N22 O23 123.4(2)
O23 N22 C7 118.3(2)
C12 C13 H13 119.1
C12 C13 C14 121.76(19)
C14 C13 H13 119.1
C11 C16 H16 119.0
C15 C16 C11 122.07(19)
C15 C16 H16 119.0
C10 C9 H9 120.6
C8 C9 C10 118.71(19)
C8 C9 H9 120.6
C13 C14 C15 116.16(18)
N17 C14 C13 122.3(2)
N17 C14 C15 121.5(2)
C14 N17 C18 120.5(2)
C14 N17 C20 122.1(2)
C18 N17 C20 117.0(2)
C16 C15 C14 121.6(2)
C16 C15 H15 119.2
C14 C15 H15 119.2
N17 C18 H18A 109.0
N17 C18 H18B 109.0
N17 C18 C1 112.8(3)
H18A C18 H18B 107.8
C1 C18 H18A 109.0
C1 C18 H18B 109.0
N17 C20 H20A 109.0
N17 C20 H20B 109.0
N17 C20 C21 112.9(2)
H20A C20 H20B 107.8
C21 C20 H20A 109.0
C21 C20 H20B 109.0
C20 C21 H21A 109.5
C20 C21 H21B 109.5
C20 C21 H21C 109.5
H21A C21 H21B 109.5
H21A C21 H21C 109.5
H21B C21 H21C 109.5
C18 C1 H1A 109.5
C18 C1 H1B 109.5
C18 C1 H1C 109.5
H1A C1 H1B 109.5
H1A C1 H1C 109.5
H1B C1 H1C 109.5

loop_
_geom_bond_atom_site_label_1
_geom_bond_atom_site_label_2
_geom_bond_distance
O1 C2 1.379(2)
O1 C10 1.360(2)
C2 C3 1.371(2)
C2 C11 1.449(3)
C4 O25 1.247(2)
C4 C3 1.437(3)
C4 C5 1.456(3)
O26 H26 0.8200
O26 C3 1.358(2)
C5 C10 1.389(3)
C5 C6 1.403(3)
C7 C6 1.363(3)
C7 C8 1.395(3)
C7 N22 1.469(3)
C10 C9 1.392(3)
C11 C12 1.402(3)
C11 C16 1.402(3)
C6 H6 0.9300
C8 H8 0.9300
C8 C9 1.375(3)
C12 H12 0.9300
C12 C13 1.367(3)
N22 O24 1.219(3)
N22 O23 1.220(2)
C13 H13 0.9300
C13 C14 1.407(3)
C16 H16 0.9300
C16 C15 1.373(3)
C9 H9 0.9300
C14 N17 1.367(3)
C14 C15 1.409(3)
N17 C18 1.464(3)
N17 C20 1.480(3)
C15 H15 0.9300
C18 H18A 0.9700
C18 H18B 0.9700
C18 C1 1.496(4)
C20 H20A 0.9700
C20 H20B 0.9700
C20 C21 1.500(4)
C21 H21A 0.9600
C21 H21B 0.9600
C21 H21C 0.9600
C1 H1A 0.9600
C1 H1B 0.9600
C1 H1C 0.9600

loop_
_geom_torsion_atom_site_label_1
_geom_torsion_atom_site_label_2
_geom_torsion_atom_site_label_3
_geom_torsion_atom_site_label_4
_geom_torsion
O1 C2 C3 C4 -1.9(3)
O1 C2 C3 O26 178.71(14)
O1 C2 C11 C12 -13.1(2)
O1 C2 C11 C16 167.38(15)
O1 C10 C9 C8 179.43(15)
C2 O1 C10 C5 3.8(2)
C2 O1 C10 C9 -176.00(14)
C2 C11 C12 C13 -178.23(16)
C2 C11 C16 C15 179.88(16)
C4 C5 C10 O1 -1.9(2)
C4 C5 C10 C9 177.88(15)
C4 C5 C6 C7 -177.64(16)
O25 C4 C3 C2 -177.70(16)
O25 C4 C3 O26 1.7(3)
O25 C4 C5 C10 179.63(16)
O25 C4 C5 C6 -2.4(3)
C3 C2 C11 C12 166.20(17)
C3 C2 C11 C16 -13.3(3)
C3 C4 C5 C10 -1.7(2)
C3 C4 C5 C6 176.26(15)
C5 C4 C3 C2 3.6(2)
C5 C4 C3 O26 -177.04(14)
C5 C10 C9 C8 -0.3(3)
C7 C8 C9 C10 0.6(3)
C10 O1 C2 C3 -1.9(2)
C10 O1 C2 C11 177.49(13)
C10 C5 C6 C7 0.3(3)
C11 C2 C3 C4 178.87(15)
C11 C2 C3 O26 -0.5(3)
C11 C12 C13 C14 -1.6(3)
C11 C16 C15 C14 -1.7(3)
C6 C5 C10 O1 -179.89(14)
C6 C5 C10 C9 -0.1(3)
C6 C7 C8 C9 -0.5(3)
C6 C7 N22 O24 178.05(19)
C6 C7 N22 O23 -1.0(3)
C8 C7 C6 C5 0.0(3)
C8 C7 N22 O24 -3.0(3)
C8 C7 N22 O23 177.95(18)
C12 C11 C16 C15 0.3(3)
C12 C13 C14 N17 179.87(18)
C12 C13 C14 C15 0.2(3)
N22 C7 C6 C5 178.87(15)
N22 C7 C8 C9 -179.35(16)
C13 C14 N17 C18 -179.6(2)
C13 C14 N17 C20 -6.6(3)
C13 C14 C15 C16 1.5(3)
C16 C11 C12 C13 1.3(3)
C14 N17 C18 C1 -83.1(3)
C14 N17 C20 C21 -81.6(3)
N17 C14 C15 C16 -178.22(18)
C15 C14 N17 C18 0.0(3)
C15 C14 N17 C20 173.1(2)
C18 N17 C20 C21 91.7(3)
C20 N17 C18 C1 103.5(3)
